data_2240785
loop_
_publ_author_name
'Sonneck, Marcel'
'Peppel, Tim'
'Spannenberg, Anke'
'Wohlrab, Sebastian'

_publ_section_title
;
 Crystal structure of (<i>E</i>)-undec-2-enoic acid
;
_journal_issue 6
_journal_name_full 'Acta Crystallographica Section E'
_journal_page_first o426
_journal_page_last o427
_journal_paper_doi 10.1107/S2056989015009469
_journal_volume 71
_journal_year 2015
_chemical_formula_iupac 'C11 H20 O2'
_chemical_formula_moiety 'C11 H20 O2'
_chemical_formula_sum 'C11 H20 O2'
_chemical_formula_weight 184.27
_chemical_name_systematic
;
(<i>E</i>)-Undec-2-enoic acid
;
_space_group_crystal_system triclinic
_space_group_IT_number 2
_space_group_name_Hall '-P 1'
_space_group_name_H-M_alt 'P -1'
_symmetry_space_group_name_Hall '-P 1'
_symmetry_space_group_name_H-M 'P -1'
_atom_sites_solution_hydrogens mixed
_audit_creation_method SHELXL-2014
_cell_angle_alpha 88.386(2)
_cell_angle_beta 88.357(2)
_cell_angle_gamma 78.340(2)
_cell_formula_units_Z 2
_cell_length_a 4.6346(4)
_cell_length_b 5.4200(5)
_cell_length_c 22.7564(19)
_cell_measurement_reflns_used 7014
_cell_measurement_temperature 150(2)
_cell_measurement_theta_max 28.98
_cell_measurement_theta_min 2.69
_cell_volume 559.46(8)
_computing_cell_refinement
;
SAINT (Bruker, 2013)
;
_computing_data_collection
;
APEX2 (Bruker, 2014)
;
_computing_data_reduction
;
SAINT (Bruker, 2013)
;
_computing_molecular_graphics
;
SHELXL2014 (Sheldrick, 2015)
;
_computing_publication_material
;
SHELXL2014 (Sheldrick, 2015)
;
_computing_structure_refinement
;
SHELXL2014 (Sheldrick, 2015)
;
_computing_structure_solution
;
SHELXS97 (Sheldrick, 2008)
;
_diffrn_ambient_temperature 150(2)
_diffrn_detector_area_resol_mean 8.3333
_diffrn_measured_fraction_theta_full 0.995
_diffrn_measured_fraction_theta_max 0.996
_diffrn_measurement_device_type 'Bruker APEXII CCD'
_diffrn_measurement_method '\f and \w scans'
_diffrn_radiation_type MoK\a
_diffrn_radiation_wavelength 0.71073
_diffrn_reflns_av_R_equivalents 0.0223
_diffrn_reflns_limit_h_max 6
_diffrn_reflns_limit_h_min -6
_diffrn_reflns_limit_k_max 7
_diffrn_reflns_limit_k_min -7
_diffrn_reflns_limit_l_max 30
_diffrn_reflns_limit_l_min -30
_diffrn_reflns_number 13660
_diffrn_reflns_theta_full 25.242
_diffrn_reflns_theta_max 27.999
_diffrn_reflns_theta_min 1.791
_exptl_absorpt_coefficient_mu 0.073
_exptl_absorpt_correction_T_max 0.99
_exptl_absorpt_correction_T_min 0.87
_exptl_absorpt_correction_type multi-scan
_exptl_absorpt_process_details
;
(SADABS; Bruker, 2014)
;
_exptl_crystal_colour colourless
_exptl_crystal_density_diffrn 1.094
_exptl_crystal_description plate
_exptl_crystal_F_000 204
_exptl_crystal_size_max 0.499
_exptl_crystal_size_mid 0.405
_exptl_crystal_size_min 0.116
_refine_diff_density_max 0.330
_refine_diff_density_min -0.239
_refine_ls_extinction_method none
_refine_ls_goodness_of_fit_ref 1.100
_refine_ls_hydrogen_treatment mixed
_refine_ls_matrix_type full
_refine_ls_number_parameters 122
_refine_ls_number_reflns 2687
_refine_ls_number_restraints 0
_refine_ls_restrained_S_all 1.100
_refine_ls_R_factor_all 0.0537
_refine_ls_R_factor_gt 0.0466
_refine_ls_shift/su_max 0.000
_refine_ls_shift/su_mean 0.000
_refine_ls_structure_factor_coef Fsqd
_refine_ls_weighting_details 'w=1/[\s^2^(Fo^2^)+(0.0544P)^2^+0.2450P] where P=(Fo^2^+2Fc^2^)/3'
_refine_ls_weighting_scheme calc
_refine_ls_wR_factor_gt 0.1289
_refine_ls_wR_factor_ref 0.1343
_reflns_number_gt 2317
_reflns_number_total 2687
_reflns_threshold_expression I>2\s(I)
_cod_data_source_file rz5160sup1.cif
_cod_data_source_block I
_cod_database_code 2240785
_shelx_space_group_comment
;
The symmetry employed for this shelxl refinement is uniquely defined
by the following loop, which should always be used as a source of
symmetry information in preference to the above space-group names.
They are only intended as comments.
;
_shelxl_version_number 2.014

loop_
_space_group_symop_operation_xyz
'x, y, z'
'-x, -y, -z'

loop_
_atom_site_type_symbol
_atom_site_label
_atom_site_fract_x
_atom_site_fract_y
_atom_site_fract_z
_atom_site_U_iso_or_equiv
_atom_site_adp_type
_atom_site_calc_flag
_atom_site_occupancy
C C1 0.7148(3) -0.2848(2) 0.45696(6) 0.0231(3) Uani d 1
C C2 0.8753(3) -0.1147(2) 0.42422(6) 0.0264(3) Uani d 1
H H2 0.9723 -0.0090 0.4457 0.032 Uiso calc 1
C C3 0.8904(3) -0.1026(2) 0.36643(6) 0.0251(3) Uani d 1
H H3 0.7934 -0.2107 0.3457 0.030 Uiso calc 1
C C4 1.0477(3) 0.0674(3) 0.33084(6) 0.0278(3) Uani d 1
H H4A 1.2051 -0.0358 0.3066 0.033 Uiso calc 1
H H4B 1.1418 0.1667 0.3576 0.033 Uiso calc 1
C C5 0.8388(3) 0.2471(2) 0.29077(6) 0.0247(3) Uani d 1
H H5A 0.7283 0.1481 0.2672 0.030 Uiso calc 1
H H5B 0.6942 0.3622 0.3154 0.030 Uiso calc 1
C C6 0.9983(3) 0.4033(2) 0.24928(6) 0.0248(3) Uani d 1
H H6A 1.1150 0.4972 0.2728 0.030 Uiso calc 1
H H6B 1.1374 0.2884 0.2236 0.030 Uiso calc 1
C C7 0.7898(3) 0.5893(2) 0.21098(6) 0.0249(3) Uani d 1
H H7A 0.6536 0.7060 0.2367 0.030 Uiso calc 1
H H7B 0.6700 0.4953 0.1883 0.030 Uiso calc 1
C C8 0.9460(3) 0.7429(2) 0.16835(6) 0.0263(3) Uani d 1
H H8A 1.0691 0.8340 0.1910 0.032 Uiso calc 1
H H8B 1.0792 0.6263 0.1421 0.032 Uiso calc 1
C C9 0.7376(3) 0.9326(2) 0.13091(6) 0.0267(3) Uani d 1
H H9A 0.6155 0.8415 0.1080 0.032 Uiso calc 1
H H9B 0.6036 1.0487 0.1571 0.032 Uiso calc 1
C C10 0.8949(3) 1.0861(3) 0.08881(6) 0.0329(3) Uani d 1
H H10A 1.0269 0.9703 0.0622 0.039 Uiso calc 1
H H10B 1.0190 1.1756 0.1116 0.039 Uiso calc 1
C C11 0.6854(4) 1.2777(3) 0.05206(7) 0.0392(4) Uani d 1
H H11A 0.5668 1.1901 0.0282 0.059 Uiso calc 1
H H11B 0.7991 1.3723 0.0262 0.059 Uiso calc 1
H H11C 0.5552 1.3943 0.0781 0.059 Uiso calc 1
O O1 0.5924(2) -0.43092(19) 0.42681(4) 0.0323(3) Uani d 1
O O2 0.7045(2) -0.28190(19) 0.51201(4) 0.0320(3) Uani d 1
H H1 0.490(5) -0.520(4) 0.4504(9) 0.048 Uiso d 1

loop_
_atom_site_aniso_label
_atom_site_aniso_U_11
_atom_site_aniso_U_22
_atom_site_aniso_U_33
_atom_site_aniso_U_12
_atom_site_aniso_U_13
_atom_site_aniso_U_23
C1 0.0225(6) 0.0211(6) 0.0259(6) -0.0050(5) -0.0002(5) 0.0019(5)
C2 0.0270(6) 0.0256(6) 0.0288(7) -0.0111(5) -0.0007(5) 0.0023(5)
C3 0.0239(6) 0.0227(6) 0.0294(7) -0.0071(5) -0.0009(5) 0.0031(5)
C4 0.0263(7) 0.0299(7) 0.0282(7) -0.0093(5) 0.0012(5) 0.0064(5)
C5 0.0245(6) 0.0253(6) 0.0255(6) -0.0084(5) 0.0012(5) 0.0022(5)
C6 0.0242(6) 0.0239(6) 0.0267(6) -0.0065(5) 0.0029(5) 0.0030(5)
C7 0.0243(6) 0.0238(6) 0.0269(6) -0.0065(5) 0.0012(5) 0.0023(5)
C8 0.0255(6) 0.0239(6) 0.0292(7) -0.0052(5) 0.0028(5) 0.0039(5)
C9 0.0271(7) 0.0242(6) 0.0288(7) -0.0058(5) 0.0003(5) 0.0030(5)
C10 0.0353(8) 0.0307(7) 0.0318(7) -0.0059(6) 0.0037(6) 0.0064(6)
C11 0.0485(9) 0.0335(8) 0.0338(8) -0.0053(7) -0.0004(7) 0.0094(6)
O1 0.0394(6) 0.0321(5) 0.0302(5) -0.0195(4) -0.0007(4) 0.0029(4)
O2 0.0413(6) 0.0325(5) 0.0253(5) -0.0157(4) 0.0023(4) 0.0032(4)

loop_
_atom_type_symbol
_atom_type_description
_atom_type_scat_dispersion_real
_atom_type_scat_dispersion_imag
_atom_type_scat_source
C C 0.0033 0.0016 'International Tables Vol C Tables 4.2.6.8 and 6.1.1.4'
H H 0.0000 0.0000 'International Tables Vol C Tables 4.2.6.8 and 6.1.1.4'
O O 0.0106 0.0060 'International Tables Vol C Tables 4.2.6.8 and 6.1.1.4'

loop_
_geom_angle_atom_site_label_1
_geom_angle_atom_site_label_2
_geom_angle_atom_site_label_3
_geom_angle
O2 C1 O1 123.41(12)
O2 C1 C2 119.25(11)
O1 C1 C2 117.34(11)
C3 C2 C1 122.85(12)
C3 C2 H2 118.6
C1 C2 H2 118.6
C2 C3 C4 125.24(12)
C2 C3 H3 117.4
C4 C3 H3 117.4
C3 C4 C5 111.88(11)
C3 C4 H4A 109.2
C5 C4 H4A 109.2
C3 C4 H4B 109.2
C5 C4 H4B 109.2
H4A C4 H4B 107.9
C6 C5 C4 112.95(11)
C6 C5 H5A 109.0
C4 C5 H5A 109.0
C6 C5 H5B 109.0
C4 C5 H5B 109.0
H5A C5 H5B 107.8
C7 C6 C5 113.02(11)
C7 C6 H6A 109.0
C5 C6 H6A 109.0
C7 C6 H6B 109.0
C5 C6 H6B 109.0
H6A C6 H6B 107.8
C6 C7 C8 113.71(11)
C6 C7 H7A 108.8
C8 C7 H7A 108.8
C6 C7 H7B 108.8
C8 C7 H7B 108.8
H7A C7 H7B 107.7
C9 C8 C7 113.76(11)
C9 C8 H8A 108.8
C7 C8 H8A 108.8
C9 C8 H8B 108.8
C7 C8 H8B 108.8
H8A C8 H8B 107.7
C10 C9 C8 113.44(11)
C10 C9 H9A 108.9
C8 C9 H9A 108.9
C10 C9 H9B 108.9
C8 C9 H9B 108.9
H9A C9 H9B 107.7
C9 C10 C11 113.21(13)
C9 C10 H10A 108.9
C11 C10 H10A 108.9
C9 C10 H10B 108.9
C11 C10 H10B 108.9
H10A C10 H10B 107.8
C10 C11 H11A 109.5
C10 C11 H11B 109.5
H11A C11 H11B 109.5
C10 C11 H11C 109.5
H11A C11 H11C 109.5
H11B C11 H11C 109.5
C1 O1 H1 110.8(13)

loop_
_geom_bond_atom_site_label_1
_geom_bond_atom_site_label_2
_geom_bond_distance
C1 O2 1.2527(16)
C1 O1 1.2862(16)
C1 C2 1.4717(17)
C2 C3 1.3153(19)
C2 H2 0.9500
C3 C4 1.4942(17)
C3 H3 0.9500
C4 C5 1.5289(18)
C4 H4A 0.9900
C4 H4B 0.9900
C5 C6 1.5239(17)
C5 H5A 0.9900
C5 H5B 0.9900
C6 C7 1.5215(17)
C6 H6A 0.9900
C6 H6B 0.9900
C7 C8 1.5219(17)
C7 H7A 0.9900
C7 H7B 0.9900
C8 C9 1.5207(18)
C8 H8A 0.9900
C8 H8B 0.9900
C9 C10 1.5173(19)
C9 H9A 0.9900
C9 H9B 0.9900
C10 C11 1.520(2)
C10 H10A 0.9900
C10 H10B 0.9900
C11 H11A 0.9800
C11 H11B 0.9800
C11 H11C 0.9800
O1 H1 0.90(2)

loop_
_geom_hbond_atom_site_label_D
_geom_hbond_atom_site_label_H
_geom_hbond_atom_site_label_A
_geom_hbond_site_symmetry_A
_geom_hbond_distance_DH
_geom_hbond_distance_HA
_geom_hbond_distance_DA
_geom_hbond_angle_DHA
O1 H1 O2 2_646 0.90(2) 1.73(2) 2.6244(14) 172.2(19)

loop_
_geom_torsion_atom_site_label_1
_geom_torsion_atom_site_label_2
_geom_torsion_atom_site_label_3
_geom_torsion_atom_site_label_4
_geom_torsion
O2 C1 C2 C3 -178.40(13)
O1 C1 C2 C3 1.88(19)
C1 C2 C3 C4 179.50(12)
C2 C3 C4 C5 -119.96(15)
C3 C4 C5 C6 -173.87(11)
C4 C5 C6 C7 -177.83(11)
C5 C6 C7 C8 -178.77(11)
C6 C7 C8 C9 -178.82(11)
C7 C8 C9 C10 179.63(11)
C8 C9 C10 C11 -179.27(12)

_cod_database_fobs_code 2240785
